data_7026161
loop_
_publ_author_name
'Liu, Chao'
'Zhou, Shuangliu'
'Wang, Shaowu'
'Zhang, Lijun'
'Yang, Gaosheng'

_publ_section_title
;
 Rare earth metal bis(trimethylsilyl)amido complexes bearing
 pyrrolyl-methylamide ligand. Synthesis, structure, and catalytic activity
 towards guanylation of amines.
;
_journal_issue 38
_journal_name_full 'Dalton transactions (Cambridge, England : 2003)'
_journal_page_first 8994
_journal_page_last 8999
_journal_paper_doi 10.1039/c0dt00246a
_journal_volume 39
_journal_year 2010
_chemical_formula_sum 'C40 H68 N6 Si4 Sm2'
_chemical_formula_weight 1046.06
_chemical_name_systematic
;
?
;
_space_group_IT_number 61
_symmetry_cell_setting orthorhombic
_symmetry_space_group_name_Hall '-P 2ac 2ab'
_symmetry_space_group_name_H-M 'P b c a'
_atom_sites_solution_hydrogens geom
_atom_sites_solution_primary direct
_atom_sites_solution_secondary difmap
_audit_creation_method SHELXL-97
_cell_angle_alpha 90.00
_cell_angle_beta 90.00
_cell_angle_gamma 90.00
_cell_formula_units_Z 4
_cell_length_a 12.5437(8)
_cell_length_b 14.8642(9)
_cell_length_c 26.9042(17)
_cell_measurement_reflns_used 9968
_cell_measurement_temperature 293(2)
_cell_measurement_theta_max 26.93
_cell_measurement_theta_min 2.26
_cell_volume 5016.3(5)
_computing_cell_refinement 'Bruker XSCANS'
_computing_data_collection 'Bruker XSCANS'
_computing_data_reduction 'Bruker SAINT'
_computing_molecular_graphics 'Bruker SHELXTL'
_computing_publication_material 'Bruker SHELXTL'
_computing_structure_refinement 'SHELXL-97 (Sheldrick, 1997)'
_computing_structure_solution 'SHELXS-97 (Sheldrick, 1990)'
_diffrn_ambient_temperature 293(2)
_diffrn_measured_fraction_theta_full 0.999
_diffrn_measured_fraction_theta_max 0.999
_diffrn_radiation_monochromator graphite
_diffrn_radiation_source 'fine-focus sealed tube'
_diffrn_radiation_type MoK\a
_diffrn_radiation_wavelength 0.71073
_diffrn_reflns_av_R_equivalents 0.0313
_diffrn_reflns_av_sigmaI/netI 0.0192
_diffrn_reflns_limit_h_max 15
_diffrn_reflns_limit_h_min -15
_diffrn_reflns_limit_k_max 18
_diffrn_reflns_limit_k_min -14
_diffrn_reflns_limit_l_max 33
_diffrn_reflns_limit_l_min -33
_diffrn_reflns_number 36826
_diffrn_reflns_theta_full 26.00
_diffrn_reflns_theta_max 26.00
_diffrn_reflns_theta_min 1.51
_exptl_absorpt_coefficient_mu 2.445
_exptl_absorpt_correction_T_max 1.000000
_exptl_absorpt_correction_T_min 0.711558
_exptl_absorpt_correction_type multi-scan
_exptl_absorpt_process_details 'SADABS-2004/1 - Bruker Nonius area detector scaling and absorption correction'
_exptl_crystal_colour yellow
_exptl_crystal_density_diffrn 1.385
_exptl_crystal_density_method 'not measured'
_exptl_crystal_description plate
_exptl_crystal_F_000 2120
_exptl_crystal_size_max 0.27
_exptl_crystal_size_mid 0.22
_exptl_crystal_size_min 0.15
_refine_diff_density_max 0.471
_refine_diff_density_min -0.324
_refine_diff_density_rms 0.061
_refine_ls_extinction_method none
_refine_ls_goodness_of_fit_ref 1.317
_refine_ls_hydrogen_treatment constr
_refine_ls_matrix_type full
_refine_ls_number_parameters 269
_refine_ls_number_reflns 4922
_refine_ls_number_restraints 45
_refine_ls_restrained_S_all 1.342
_refine_ls_R_factor_all 0.0449
_refine_ls_R_factor_gt 0.0290
_refine_ls_shift/su_max 0.001
_refine_ls_shift/su_mean 0.000
_refine_ls_structure_factor_coef Fsqd
_refine_ls_weighting_details 'calc w=1/[\s^2^(Fo^2^)+(0.0372P)^2^+0.0000P] where P=(Fo^2^+2Fc^2^)/3'
_refine_ls_weighting_scheme calc
_refine_ls_wR_factor_gt 0.0759
_refine_ls_wR_factor_ref 0.0833
_reflns_number_gt 3693
_reflns_number_total 4922
_reflns_threshold_expression >2sigma(I)
_cod_data_source_file c0dt00246a.txt
_cod_data_source_block ccdc-770561
_cod_depositor_comments
;
The following automatic conversions were performed:

'_symmetry_cell_setting' value 'Orthorhombic' changed to
'orthorhombic' according to
/home/saulius/struct/CIF-dictionaries/cif_core.dic dictionary named
'cif_core.dic' version 2.4.2 from 2011-04-26.

Automatic conversion script
Id: cif_fix_values 1891 2012-01-12 08:04:46Z andrius 
;
_cod_original_sg_symbol_H-M Pbca
_cod_database_code 7026161

loop_
_symmetry_equiv_pos_as_xyz
'x, y, z'
'-x+1/2, -y, z+1/2'
'-x, y+1/2, -z+1/2'
'x+1/2, -y+1/2, -z'
'-x, -y, -z'
'x-1/2, y, -z-1/2'
'x, -y-1/2, z-1/2'
'-x-1/2, y-1/2, z'

loop_
_atom_site_label
_atom_site_type_symbol
_atom_site_fract_x
_atom_site_fract_y
_atom_site_fract_z
_atom_site_U_iso_or_equiv
_atom_site_adp_type
_atom_site_occupancy
_atom_site_symmetry_multiplicity
_atom_site_calc_flag
_atom_site_refinement_flags
_atom_site_disorder_assembly
_atom_site_disorder_group
C18 C 0.827(2) -0.2376(17) 0.6224(8) 0.091(6) Uani 0.49(2) 1 d PDU A 1
H18A H 0.7799 -0.2142 0.5976 0.137 Uiso 0.49(2) 1 calc PR A 1
H18B H 0.7968 -0.2904 0.6372 0.137 Uiso 0.49(2) 1 calc PR A 1
H18C H 0.8943 -0.2528 0.6072 0.137 Uiso 0.49(2) 1 calc PR A 1
C19 C 0.7345(16) -0.1290(12) 0.7054(9) 0.164(9) Uani 0.49(2) 1 d PDU A 1
H19A H 0.7459 -0.0765 0.7254 0.246 Uiso 0.49(2) 1 calc PR A 1
H19B H 0.7186 -0.1794 0.7264 0.246 Uiso 0.49(2) 1 calc PR A 1
H19C H 0.6759 -0.1186 0.6832 0.246 Uiso 0.49(2) 1 calc PR A 1
C20 C 0.9446(18) -0.2118(14) 0.7195(7) 0.160(8) Uani 0.49(2) 1 d PDU A 1
H20A H 1.0093 -0.2298 0.7032 0.240 Uiso 0.49(2) 1 calc PR A 1
H20B H 0.9095 -0.2639 0.7328 0.240 Uiso 0.49(2) 1 calc PR A 1
H20C H 0.9612 -0.1708 0.7460 0.240 Uiso 0.49(2) 1 calc PR A 1
C18' C 0.850(2) -0.2472(17) 0.6270(9) 0.109(8) Uani 0.51(2) 1 d PDU A 2
H18D H 0.8382 -0.2254 0.5939 0.163 Uiso 0.51(2) 1 calc PR A 2
H18E H 0.7940 -0.2885 0.6357 0.163 Uiso 0.51(2) 1 calc PR A 2
H18F H 0.9173 -0.2775 0.6286 0.163 Uiso 0.51(2) 1 calc PR A 2
C19' C 0.6970(8) -0.1124(10) 0.6691(7) 0.122(5) Uani 0.51(2) 1 d PDU A 2
H19D H 0.6916 -0.0520 0.6815 0.183 Uiso 0.51(2) 1 calc PR A 2
H19E H 0.6550 -0.1518 0.6895 0.183 Uiso 0.51(2) 1 calc PR A 2
H19F H 0.6713 -0.1145 0.6356 0.183 Uiso 0.51(2) 1 calc PR A 2
C20' C 0.8692(19) -0.1890(13) 0.7331(4) 0.156(7) Uani 0.51(2) 1 d PDU A 2
H20D H 0.8595 -0.1394 0.7555 0.234 Uiso 0.51(2) 1 calc PR A 2
H20E H 0.9402 -0.2122 0.7366 0.234 Uiso 0.51(2) 1 calc PR A 2
H20F H 0.8186 -0.2354 0.7408 0.234 Uiso 0.51(2) 1 calc PR A 2
Sm1 Sm 0.961755(13) -0.062009(13) 0.565649(7) 0.05411(9) Uani 1 1 d . . .
Si1 Si 0.96031(10) 0.03147(10) 0.67778(5) 0.0844(4) Uani 1 1 d . . .
Si2 Si 0.84949(14) -0.15172(10) 0.67088(5) 0.1113(5) Uani 1 1 d D . .
N1 N 0.9354(2) 0.1740(2) 0.46153(11) 0.0585(7) Uani 1 1 d . . .
N2 N 0.8809(2) -0.0029(2) 0.47593(11) 0.0593(7) Uani 1 1 d . . .
N3 N 0.9227(3) -0.0649(2) 0.64783(12) 0.0740(9) Uani 1 1 d . A .
C1 C 0.9094(6) 0.5205(3) 0.3687(2) 0.131(2) Uani 1 1 d . . .
H1A H 0.8663 0.5169 0.3392 0.197 Uiso 1 1 calc R . .
H1B H 0.9806 0.5378 0.3597 0.197 Uiso 1 1 calc R . .
H1C H 0.8798 0.5645 0.3908 0.197 Uiso 1 1 calc R . .
C2 C 0.9117(4) 0.4299(3) 0.39408(19) 0.0832(13) Uani 1 1 d . . .
C3 C 0.9691(3) 0.4182(3) 0.43760(16) 0.0743(13) Uani 1 1 d . . .
H3A H 1.0041 0.4674 0.4514 0.089 Uiso 1 1 calc R . .
C4 C 0.9760(3) 0.3361(2) 0.46105(15) 0.0616(9) Uani 1 1 d . . .
C5 C 1.0418(3) 0.3273(3) 0.50800(17) 0.0846(13) Uani 1 1 d . . .
H5A H 1.0711 0.3849 0.5166 0.127 Uiso 1 1 calc R . .
H5B H 1.0986 0.2852 0.5025 0.127 Uiso 1 1 calc R . .
H5C H 0.9973 0.3062 0.5346 0.127 Uiso 1 1 calc R . .
C6 C 0.9241(3) 0.2611(3) 0.44065(13) 0.0585(9) Uani 1 1 d . . .
C7 C 0.8637(3) 0.2736(3) 0.39796(15) 0.0736(11) Uani 1 1 d . . .
C8 C 0.8053(4) 0.1938(3) 0.37461(19) 0.1158(18) Uani 1 1 d . . .
H8A H 0.8161 0.1412 0.3947 0.174 Uiso 1 1 calc R . .
H8B H 0.8326 0.1833 0.3418 0.174 Uiso 1 1 calc R . .
H8C H 0.7304 0.2068 0.3727 0.174 Uiso 1 1 calc R . .
C9 C 0.8596(3) 0.3568(3) 0.37564(17) 0.0875(13) Uani 1 1 d . . .
H9A H 0.8196 0.3634 0.3468 0.105 Uiso 1 1 calc R . .
C10 C 0.8605(3) 0.1571(3) 0.50167(16) 0.0775(11) Uani 1 1 d . . .
H10A H 0.7946 0.1889 0.4949 0.093 Uiso 1 1 calc R . .
H10B H 0.8898 0.1807 0.5324 0.093 Uiso 1 1 calc R . .
C11 C 0.8370(3) 0.0595(3) 0.50815(15) 0.0631(9) Uani 1 1 d . . .
C12 C 0.7631(3) 0.0175(3) 0.53874(17) 0.0793(12) Uani 1 1 d . . .
H12A H 0.7137 0.0479 0.5614 0.095 Uiso 1 1 calc R . .
C13 C 0.7589(3) -0.0725(3) 0.52485(18) 0.0860(14) Uani 1 1 d . . .
H13A H 0.7033 -0.1155 0.5345 0.103 Uiso 1 1 calc R . .
C14 C 0.8298(3) -0.0834(3) 0.48678(16) 0.0732(11) Uani 1 1 d . . .
H14A H 0.8310 -0.1361 0.4649 0.088 Uiso 1 1 calc R . .
C15 C 0.8511(5) 0.0901(4) 0.7109(2) 0.137(2) Uani 1 1 d . . .
H15A H 0.8761 0.1099 0.7428 0.205 Uiso 1 1 calc R . .
H15B H 0.7922 0.0496 0.7153 0.205 Uiso 1 1 calc R . .
H15C H 0.8284 0.1412 0.6918 0.205 Uiso 1 1 calc R . .
C16 C 1.0700(6) 0.0129(6) 0.7223(2) 0.170(3) Uani 1 1 d . . .
H16A H 1.0556 0.0452 0.7524 0.255 Uiso 1 1 calc R . .
H16B H 1.1356 0.0341 0.7081 0.255 Uiso 1 1 calc R . .
H16C H 1.0759 -0.0501 0.7294 0.255 Uiso 1 1 calc R . .
C17 C 1.0114(5) 0.1106(4) 0.6299(2) 0.133(2) Uani 1 1 d . . .
H17A H 1.0297 0.1667 0.6453 0.199 Uiso 1 1 calc R . .
H17B H 0.9574 0.1205 0.6052 0.199 Uiso 1 1 calc R . .
H17C H 1.0735 0.0853 0.6144 0.199 Uiso 1 1 calc R . .

loop_
_atom_site_aniso_label
_atom_site_aniso_U_11
_atom_site_aniso_U_22
_atom_site_aniso_U_33
_atom_site_aniso_U_23
_atom_site_aniso_U_13
_atom_site_aniso_U_12
C18 0.098(12) 0.089(10) 0.086(9) 0.010(8) 0.023(7) 0.013(9)
C19 0.185(14) 0.163(13) 0.145(14) -0.019(11) 0.100(12) 0.002(10)
C20 0.208(16) 0.156(13) 0.116(11) 0.066(10) -0.004(10) -0.020(11)
C18' 0.097(12) 0.098(13) 0.130(14) -0.014(11) 0.037(9) -0.020(9)
C19' 0.100(8) 0.140(10) 0.127(11) -0.023(9) 0.052(7) -0.015(7)
C20' 0.214(16) 0.164(12) 0.089(8) 0.027(8) 0.022(9) -0.026(12)
Sm1 0.05051(12) 0.05649(14) 0.05533(14) 0.00152(8) -0.00085(8) -0.00075(8)
Si1 0.1008(10) 0.0896(9) 0.0628(7) -0.0069(7) -0.0112(6) 0.0142(7)
Si2 0.1577(14) 0.0951(10) 0.0813(9) -0.0018(8) 0.0497(9) -0.0115(9)
N1 0.0530(15) 0.0550(18) 0.0676(19) 0.0023(15) 0.0035(14) 0.0012(13)
N2 0.0522(15) 0.0614(19) 0.0644(18) 0.0063(15) -0.0114(13) -0.0080(15)
N3 0.085(2) 0.081(2) 0.0562(19) 0.0000(16) 0.0046(17) 0.0072(17)
C1 0.184(6) 0.072(3) 0.138(5) 0.025(3) 0.025(5) 0.030(4)
C2 0.091(3) 0.069(3) 0.090(3) 0.009(2) 0.021(3) 0.022(2)
C3 0.074(3) 0.054(2) 0.095(4) -0.005(2) 0.019(2) 0.0019(18)
C4 0.053(2) 0.053(2) 0.079(3) -0.0049(19) 0.0124(18) 0.0021(16)
C5 0.081(3) 0.073(3) 0.101(3) -0.011(3) -0.009(2) -0.003(2)
C6 0.0484(17) 0.059(2) 0.068(2) -0.0018(18) 0.0072(16) 0.0034(17)
C7 0.072(3) 0.069(3) 0.080(3) 0.000(2) -0.009(2) 0.004(2)
C8 0.119(4) 0.107(4) 0.121(4) 0.002(3) -0.054(3) -0.015(3)
C9 0.094(3) 0.084(3) 0.085(3) 0.007(3) -0.005(2) 0.019(3)
C10 0.070(2) 0.071(3) 0.092(3) 0.010(2) 0.016(2) 0.012(2)
C11 0.0461(18) 0.069(2) 0.074(2) 0.010(2) 0.0004(17) 0.0074(18)
C12 0.046(2) 0.093(3) 0.098(3) 0.026(3) 0.006(2) 0.004(2)
C13 0.054(2) 0.106(4) 0.099(3) 0.034(3) -0.008(2) -0.026(2)
C14 0.068(2) 0.070(3) 0.081(3) 0.011(2) -0.027(2) -0.020(2)
C15 0.171(6) 0.102(4) 0.137(5) -0.031(4) 0.029(4) 0.025(4)
C16 0.193(7) 0.166(7) 0.150(6) -0.027(5) -0.094(6) 0.034(6)
C17 0.189(6) 0.102(4) 0.107(4) -0.014(4) 0.001(4) -0.052(4)

loop_
_atom_type_symbol
_atom_type_description
_atom_type_scat_dispersion_real
_atom_type_scat_dispersion_imag
_atom_type_scat_source
C C 0.0033 0.0016 'International Tables Vol C Tables 4.2.6.8 and 6.1.1.4'
H H 0.0000 0.0000 'International Tables Vol C Tables 4.2.6.8 and 6.1.1.4'
N N 0.0061 0.0033 'International Tables Vol C Tables 4.2.6.8 and 6.1.1.4'
Si Si 0.0817 0.0704 'International Tables Vol C Tables 4.2.6.8 and 6.1.1.4'
Sm Sm -0.1638 3.4418 'International Tables Vol C Tables 4.2.6.8 and 6.1.1.4'

loop_
_geom_angle_atom_site_label_1
_geom_angle_atom_site_label_2
_geom_angle_atom_site_label_3
_geom_angle
_geom_angle_site_symmetry_1
_geom_angle_site_symmetry_3
Si2 C18 H18A 109.5 . .
Si2 C18 H18B 109.5 . .
Si2 C18 H18C 109.5 . .
Si2 C19 H19A 109.5 . .
Si2 C19 H19B 109.5 . .
Si2 C19 H19C 109.5 . .
Si2 C20 H20A 109.5 . .
Si2 C20 H20B 109.5 . .
Si2 C20 H20C 109.5 . .
Si2 C18' H18D 109.5 . .
Si2 C18' H18E 109.5 . .
H18D C18' H18E 109.5 . .
Si2 C18' H18F 109.5 . .
H18D C18' H18F 109.5 . .
H18E C18' H18F 109.5 . .
Si2 C19' H19D 109.5 . .
Si2 C19' H19E 109.5 . .
H19D C19' H19E 109.5 . .
Si2 C19' H19F 109.5 . .
H19D C19' H19F 109.5 . .
H19E C19' H19F 109.5 . .
Si2 C20' H20D 109.5 . .
Si2 C20' H20E 109.5 . .
H20D C20' H20E 109.5 . .
Si2 C20' H20F 109.5 . .
H20D C20' H20F 109.5 . .
H20E C20' H20F 109.5 . .
N1 Sm1 N3 115.56(11) 5_756 .
N1 Sm1 N2 71.35(10) 5_756 5_756
N3 Sm1 N2 128.56(11) . 5_756
N1 Sm1 C14 90.53(13) 5_756 .
N3 Sm1 C14 129.05(13) . .
N2 Sm1 C14 100.35(11) 5_756 .
N1 Sm1 N2 99.40(10) 5_756 .
N3 Sm1 N2 141.24(11) . .
N2 Sm1 N2 76.87(9) 5_756 .
C14 Sm1 N2 29.37(10) . .
N1 Sm1 C13 111.03(14) 5_756 .
N3 Sm1 C13 100.75(14) . .
N2 Sm1 C13 125.21(11) 5_756 .
C14 Sm1 C13 28.81(13) . .
N2 Sm1 C13 48.37(10) . .
N1 Sm1 C11 127.85(11) 5_756 .
N3 Sm1 C11 115.05(12) . .
N2 Sm1 C11 86.85(9) 5_756 .
C14 Sm1 C11 46.61(11) . .
N2 Sm1 C11 28.52(10) . .
C13 Sm1 C11 46.92(12) . .
N1 Sm1 C12 137.06(13) 5_756 .
N3 Sm1 C12 93.82(13) . .
N2 Sm1 C12 114.96(11) 5_756 .
C14 Sm1 C12 46.84(14) . .
N2 Sm1 C12 47.57(11) . .
C13 Sm1 C12 28.58(12) . .
C11 Sm1 C12 28.19(11) . .
N1 Sm1 Sm1 85.27(8) 5_756 5_756
N3 Sm1 Sm1 154.21(8) . 5_756
N2 Sm1 Sm1 41.01(6) 5_756 5_756
C14 Sm1 Sm1 61.37(9) . 5_756
N2 Sm1 Sm1 35.86(6) . 5_756
C13 Sm1 Sm1 84.21(9) . 5_756
C11 Sm1 Sm1 51.31(7) . 5_756
C12 Sm1 Sm1 78.42(8) . 5_756
N3 Si1 C16 112.8(3) . .
N3 Si1 C15 114.6(2) . .
C16 Si1 C15 108.0(3) . .
N3 Si1 C17 107.4(2) . .
C16 Si1 C17 106.7(3) . .
C15 Si1 C17 106.9(3) . .
N3 Si2 C19 119.5(6) . .
N3 Si2 C20' 120.2(7) . .
C19 Si2 C20' 71.1(7) . .
N3 Si2 C18 110.4(10) . .
C19 Si2 C18 112.7(11) . .
C20' Si2 C18 118.0(12) . .
N3 Si2 C18' 110.5(10) . .
C19 Si2 C18' 119.3(12) . .
C20' Si2 C18' 111.2(10) . .
C18 Si2 C18' 10.5(15) . .
N3 Si2 C20 104.9(6) . .
C19 Si2 C20 103.5(7) . .
C20' Si2 C20 32.5(5) . .
C18 Si2 C20 104.2(10) . .
C18' Si2 C20 94.2(11) . .
N3 Si2 C19' 106.6(5) . .
C19 Si2 C19' 33.6(6) . .
C20' Si2 C19' 104.2(6) . .
C18 Si2 C19' 92.4(10) . .
C18' Si2 C19' 102.2(9) . .
C20 Si2 C19' 136.3(6) . .
C6 N1 C10 112.8(3) . .
C6 N1 Sm1 127.5(2) . 5_756
C10 N1 Sm1 119.3(2) . 5_756
C11 N2 C14 105.2(3) . .
C11 N2 Sm1 109.9(2) . 5_756
C14 N2 Sm1 143.4(3) . 5_756
C11 N2 Sm1 79.15(19) . .
C14 N2 Sm1 73.25(19) . .
Sm1 N2 Sm1 103.13(9) 5_756 .
Si2 N3 Si1 127.8(2) . .
Si2 N3 Sm1 119.12(17) . .
Si1 N3 Sm1 112.63(17) . .
C2 C1 H1A 109.5 . .
C2 C1 H1B 109.5 . .
H1A C1 H1B 109.5 . .
C2 C1 H1C 109.5 . .
H1A C1 H1C 109.5 . .
H1B C1 H1C 109.5 . .
C9 C2 C3 117.3(4) . .
C9 C2 C1 122.5(5) . .
C3 C2 C1 120.2(5) . .
C4 C3 C2 122.0(4) . .
C4 C3 H3A 119.0 . .
C2 C3 H3A 119.0 . .
C3 C4 C6 119.8(4) . .
C3 C4 C5 119.5(4) . .
C6 C4 C5 120.7(4) . .
C4 C5 H5A 109.5 . .
C4 C5 H5B 109.5 . .
H5A C5 H5B 109.5 . .
C4 C5 H5C 109.5 . .
H5A C5 H5C 109.5 . .
H5B C5 H5C 109.5 . .
C7 C6 C4 118.0(4) . .
C7 C6 N1 120.3(3) . .
C4 C6 N1 121.6(3) . .
C9 C7 C6 120.1(4) . .
C9 C7 C8 120.0(4) . .
C6 C7 C8 119.8(4) . .
C7 C8 H8A 109.5 . .
C7 C8 H8B 109.5 . .
H8A C8 H8B 109.5 . .
C7 C8 H8C 109.5 . .
H8A C8 H8C 109.5 . .
H8B C8 H8C 109.5 . .
C2 C9 C7 122.7(4) . .
C2 C9 H9A 118.6 . .
C7 C9 H9A 118.6 . .
N1 C10 C11 112.5(3) . .
N1 C10 H10A 109.1 . .
C11 C10 H10A 109.1 . .
N1 C10 H10B 109.1 . .
C11 C10 H10B 109.1 . .
H10A C10 H10B 107.8 . .
N2 C11 C12 109.6(4) . .
N2 C11 C10 120.0(3) . .
C12 C11 C10 129.7(4) . .
N2 C11 Sm1 72.32(18) . .
C12 C11 Sm1 76.1(2) . .
C10 C11 Sm1 124.9(3) . .
C11 C12 C13 107.4(4) . .
C11 C12 Sm1 75.7(2) . .
C13 C12 Sm1 72.7(2) . .
C11 C12 H12A 125.8 . .
C13 C12 H12A 125.8 . .
Sm1 C12 H12A 125.8 . .
C14 C13 C12 106.9(4) . .
C14 C13 Sm1 72.9(2) . .
C12 C13 Sm1 78.7(2) . .
C14 C13 H13A 125.7 . .
C12 C13 H13A 125.7 . .
Sm1 C13 H13A 125.7 . .
C13 C14 N2 110.9(4) . .
C13 C14 Sm1 78.3(2) . .
N2 C14 Sm1 77.37(19) . .
C13 C14 H14A 123.7 . .
N2 C14 H14A 123.7 . .
Sm1 C14 H14A 123.7 . .
Si1 C15 H15A 109.5 . .
Si1 C15 H15B 109.5 . .
H15A C15 H15B 109.5 . .
Si1 C15 H15C 109.5 . .
H15A C15 H15C 109.5 . .
H15B C15 H15C 109.5 . .
Si1 C16 H16A 109.5 . .
Si1 C16 H16B 109.5 . .
H16A C16 H16B 109.5 . .
Si1 C16 H16C 109.5 . .
H16A C16 H16C 109.5 . .
H16B C16 H16C 109.5 . .
Si1 C17 H17A 109.5 . .
Si1 C17 H17B 109.5 . .
H17A C17 H17B 109.5 . .
Si1 C17 H17C 109.5 . .
H17A C17 H17C 109.5 . .
H17B C17 H17C 109.5 . .

loop_
_geom_bond_atom_site_label_1
_geom_bond_atom_site_label_2
_geom_bond_distance
_geom_bond_site_symmetry_2
C18 Si2 1.845(14) .
C18 H18A 0.9600 .
C18 H18B 0.9600 .
C18 H18C 0.9600 .
C19 Si2 1.747(11) .
C19 H19A 0.9600 .
C19 H19B 0.9600 .
C19 H19C 0.9600 .
C20 Si2 1.983(12) .
C20 H20A 0.9600 .
C20 H20B 0.9600 .
C20 H20C 0.9600 .
C18' Si2 1.846(13) .
C18' H18D 0.9600 .
C18' H18E 0.9600 .
C18' H18F 0.9600 .
C19' Si2 2.000(11) .
C19' H19D 0.9600 .
C19' H19E 0.9600 .
C19' H19F 0.9600 .
C20' Si2 1.781(11) .
C20' H20D 0.9600 .
C20' H20E 0.9600 .
C20' H20F 0.9600 .
Sm1 N1 2.229(3) 5_756
Sm1 N3 2.265(3) .
Sm1 N2 2.465(3) 5_756
Sm1 C14 2.710(4) .
Sm1 N2 2.762(3) .
Sm1 C13 2.776(4) .
Sm1 C11 2.847(4) .
Sm1 C12 2.852(4) .
Si1 N3 1.709(4) .
Si1 C16 1.845(6) .
Si1 C15 1.852(5) .
Si1 C17 1.859(6) .
Si2 N3 1.701(4) .
N1 C6 1.418(4) .
N1 C10 1.453(4) .
N1 Sm1 2.229(3) 5_756
N2 C11 1.384(5) .
N2 C14 1.388(5) .
N2 Sm1 2.465(3) 5_756
C1 C2 1.512(6) .
C1 H1A 0.9600 .
C1 H1B 0.9600 .
C1 H1C 0.9600 .
C2 C9 1.361(6) .
C2 C3 1.385(6) .
C3 C4 1.377(6) .
C3 H3A 0.9300 .
C4 C6 1.403(5) .
C4 C5 1.515(5) .
C5 H5A 0.9600 .
C5 H5B 0.9600 .
C5 H5C 0.9600 .
C6 C7 1.388(5) .
C7 C9 1.375(6) .
C7 C8 1.530(6) .
C8 H8A 0.9600 .
C8 H8B 0.9600 .
C8 H8C 0.9600 .
C9 H9A 0.9300 .
C10 C11 1.490(5) .
C10 H10A 0.9700 .
C10 H10B 0.9700 .
C11 C12 1.388(5) .
C12 C13 1.391(6) .
C12 H12A 0.9800 .
C13 C14 1.366(6) .
C13 H13A 0.9800 .
C14 H14A 0.9800 .
C15 H15A 0.9600 .
C15 H15B 0.9600 .
C15 H15C 0.9600 .
C16 H16A 0.9600 .
C16 H16B 0.9600 .
C16 H16C 0.9600 .
C17 H17A 0.9600 .
C17 H17B 0.9600 .
C17 H17C 0.9600 .
